data_2200673
loop_
_publ_author_name
'Wang, Wenguo'
'Huang, Deguang'
'Zhu, Hongping'
'Chen, Changneng'
'Liu, Qiutian'

_publ_section_title
;
 Monoclinic form of dichlorobis(quinoline-<i>N</i>)cobalt(II)
;
_journal_issue 12
_journal_name_full 'Acta Crystallographica Section E'
_journal_page_first m587
_journal_page_last m588
_journal_paper_doi 10.1107/S1600536801019420
_journal_volume 57
_journal_year 2001
_chemical_formula_iupac '[Co Cl2 (C9 H7 N)2]'
_chemical_formula_moiety 'C18 H14 Cl2 Co  N2 '
_chemical_formula_sum 'C18 H14 Cl2 Co N2'
_chemical_formula_weight 388.14
_chemical_name_common 'C18 H14 Cl2 Co  N2'
_chemical_name_systematic
;
dichlorobis(quinoline-N)cobalt(II)
;
_space_group_IT_number 13
_symmetry_cell_setting monoclinic
_symmetry_space_group_name_Hall '-P 2yac'
_symmetry_space_group_name_H-M 'P 1 2/n 1'
_audit_creation_method SHELXL-97
_cell_angle_alpha 90.00
_cell_angle_beta 90.174(2)
_cell_angle_gamma 90.00
_cell_formula_units_Z 2
_cell_length_a 7.7864(8)
_cell_length_b 7.0874(7)
_cell_length_c 14.5616(15)
_cell_measurement_reflns_used 2138
_cell_measurement_temperature 293(2)
_cell_measurement_theta_max 25.02
_cell_measurement_theta_min 2.80
_cell_volume 803.58(14)
_computing_cell_refinement 'SAINT (Siemens, 1994)'
_computing_data_collection 'SMART (Siemens, 1996)'
_computing_data_reduction 'SHELXTL XPREP (Siemens, 1994)'
_computing_molecular_graphics 'SHELXTL (Sheldrick, 1997)'
_computing_publication_material SHELXTL
_computing_structure_refinement SHELXTL
_computing_structure_solution 'SHELXTL (Siemens, 1994)'
_diffrn_ambient_temperature 293(2)
_diffrn_measured_fraction_theta_full .980
_diffrn_measured_fraction_theta_max .980
_diffrn_measurement_device_type 'Siemens SMART CCD'
_diffrn_measurement_method \w
_diffrn_radiation_monochromator graphite
_diffrn_radiation_source 'fine-focus sealed tube'
_diffrn_radiation_type MoK\a
_diffrn_radiation_wavelength .71073
_diffrn_reflns_av_R_equivalents .0198
_diffrn_reflns_av_sigmaI/netI .0314
_diffrn_reflns_limit_h_max 9
_diffrn_reflns_limit_h_min -8
_diffrn_reflns_limit_k_max 7
_diffrn_reflns_limit_k_min -8
_diffrn_reflns_limit_l_max 17
_diffrn_reflns_limit_l_min -13
_diffrn_reflns_number 2782
_diffrn_reflns_theta_full 25.02
_diffrn_reflns_theta_max 25.02
_diffrn_reflns_theta_min 2.80
_diffrn_standards_decay_% 0
_diffrn_standards_interval_count 0
_diffrn_standards_interval_time 0
_diffrn_standards_number 0
_exptl_absorpt_coefficient_mu 1.399
_exptl_absorpt_correction_T_max .869
_exptl_absorpt_correction_T_min .673
_exptl_absorpt_correction_type empirical
_exptl_absorpt_process_details '(SADABS; Sheldrick, 1996)'
_exptl_crystal_colour purple
_exptl_crystal_density_diffrn 1.604
_exptl_crystal_density_method 'not measured'
_exptl_crystal_description sheet
_exptl_crystal_F_000 394
_exptl_crystal_size_max .24
_exptl_crystal_size_mid .18
_exptl_crystal_size_min .10
_refine_diff_density_max .215
_refine_diff_density_min -.315
_refine_ls_extinction_method none
_refine_ls_goodness_of_fit_ref 1.022
_refine_ls_hydrogen_treatment constr
_refine_ls_matrix_type full
_refine_ls_number_parameters 105
_refine_ls_number_reflns 1401
_refine_ls_number_restraints 0
_refine_ls_restrained_S_all 1.022
_refine_ls_R_factor_all .0362
_refine_ls_R_factor_gt .0291
_refine_ls_shift/su_max .006
_refine_ls_shift/su_mean .001
_refine_ls_structure_factor_coef Fsqd
_refine_ls_weighting_details 'calc w = 1/[\s^2^(Fo^2^)+(0.0483P)^2^+0.1707P] where P = (Fo^2^+2Fc^2^)/3'
_refine_ls_weighting_scheme calc
_refine_ls_wR_factor_ref .0809
_reflns_number_gt 1202
_reflns_number_total 1401
_reflns_threshold_expression I>2\s(I)
_cod_data_source_file cv6072.cif
_cod_data_source_block I
_cod_depositor_comments
;
The following automatic conversions were performed:
'_symmetry_cell_setting' value 'Monoclinic' changed to 'monoclinic'
according to '/home/saulius/struct/CIF-dictionaries/cif_core.dic'
dictionary named 'cif_core.dic' version 2.4.1 from 2010-06-29.

Automatic conversion script
Id: cif_fix_enum 1527 2010-12-29 10:47:43Z saulius 

The following automatic conversions were performed:

'_symmetry_cell_setting' value 'Monoclinic' changed to 'monoclinic'
according to /home/saulius/struct/CIF-dictionaries/cif_core.dic
dictionary named 'cif_core.dic' version 2.4.1 from 2010-06-29.

Automatic conversion script
Id: cif_fix_values 1715 2011-07-08 13:25:40Z adriana 
;
_cod_original_sg_symbol_H-M 'P 2/n'
_cod_original_formula_sum 'C18 H14 Cl2 Co  N2'
_cod_database_code 2200673
_cod_database_fobs_code 2200673

loop_
_symmetry_equiv_pos_as_xyz
'x, y, z'
'-x+1/2, y, -z+1/2'
'-x, -y, -z'
'x-1/2, -y, z-1/2'

loop_
_atom_site_label
_atom_site_fract_x
_atom_site_fract_y
_atom_site_fract_z
_atom_site_U_iso_or_equiv
_atom_site_adp_type
_atom_site_calc_flag
_atom_site_refinement_flags
_atom_site_occupancy
_atom_site_disorder_assembly
_atom_site_disorder_group
_atom_site_type_symbol
Co .2500 .30796(6) .2500 .03620(17) Uani d S 1 . . Co
Cl .00916(9) .13418(10) .25389(4) .0511(2) Uani d . 1 . . Cl
N .2226(3) .4813(3) .36339(12) .0346(4) Uani d . 1 . . N
C1 .1539(3) .6516(3) .35280(17) .0425(6) Uani d . 1 . . C
H1 .1247 .6893 .2936 .051 Uiso calc R 1 . . H
C2 .1224(4) .7778(3) .42432(19) .0480(6) Uani d . 1 . . C
H2 .0740 .8954 .4126 .058 Uiso calc R 1 . . H
C3 .1638(4) .7254(3) .51173(19) .0464(6) Uani d . 1 . . C
H3 .1449 .8075 .5605 .056 Uiso calc R 1 . . H
C5 .2784(4) .4821(4) .61718(16) .0477(7) Uani d . 1 . . C
H5 .2639 .5618 .6673 .057 Uiso calc R 1 . . H
C4 .2355(3) .5460(3) .52753(15) .0361(5) Uani d . 1 . . C
C7 .3650(4) .1845(4) .55494(18) .0464(6) Uani d . 1 . . C
H7 .4072 .0634 .5648 .056 Uiso calc R 1 . . H
C6 .3404(4) .3051(4) .63000(17) .0483(7) Uani d . 1 . . C
H6 .3668 .2636 .6890 .058 Uiso calc R 1 . . H
C8 .3280(3) .2417(4) .46766(16) .0405(6) Uani d . 1 . . C
H8 .3459 .1603 .4185 .049 Uiso calc R 1 . . H
C9 .2625(3) .4247(3) .45214(14) .0319(5) Uani d . 1 . . C

loop_
_atom_site_aniso_label
_atom_site_aniso_U_11
_atom_site_aniso_U_22
_atom_site_aniso_U_33
_atom_site_aniso_U_12
_atom_site_aniso_U_13
_atom_site_aniso_U_23
Co .0497(3) .0354(3) .0234(2) .000 -.00188(19) .000
Cl .0620(5) .0537(4) .0376(4) -.0154(3) .0020(3) .0023(3)
N .0417(11) .0349(10) .0271(9) .0022(8) -.0024(8) -.0009(8)
C1 .0480(15) .0445(13) .0350(13) .0070(11) -.0011(11) .0049(10)
C2 .0590(17) .0330(13) .0519(16) .0079(12) .0055(13) .0016(11)
C3 .0615(17) .0347(13) .0429(14) -.0025(12) .0093(13) -.0088(11)
C5 .0609(17) .0561(16) .0261(12) -.0030(13) -.0015(11) -.0081(11)
C4 .0393(13) .0390(13) .0301(11) -.0048(10) .0000(9) -.0052(9)
C7 .0521(16) .0518(15) .0354(13) .0129(12) .0012(12) .0086(11)
C6 .0511(16) .0671(18) .0267(12) .0033(13) -.0043(11) .0061(12)
C8 .0510(15) .0408(12) .0298(12) .0084(11) .0022(10) -.0004(10)
C9 .0358(12) .0352(11) .0246(10) -.0002(10) .0003(9) -.0004(9)

loop_
_atom_type_symbol
_atom_type_description
_atom_type_scat_dispersion_real
_atom_type_scat_dispersion_imag
_atom_type_scat_source
C C .0033 .0016 'International Tables Vol C Tables 4.2.6.8 and 6.1.1.4'
H H .0000 .0000 'International Tables Vol C Tables 4.2.6.8 and 6.1.1.4'
N N .0061 .0033 'International Tables Vol C Tables 4.2.6.8 and 6.1.1.4'
Cl Cl .1484 .1585 'International Tables Vol C Tables 4.2.6.8 and 6.1.1.4'
Co Co .3494 .9721 'International Tables Vol C Tables 4.2.6.8 and 6.1.1.4'

loop_
_geom_angle_atom_site_label_1
_geom_angle_atom_site_label_2
_geom_angle_atom_site_label_3
_geom_angle_site_symmetry_1
_geom_angle_site_symmetry_3
_geom_angle
_geom_angle_publ_flag
N Co N . 2 107.16(10) yes
N Co Cl . . 102.56(6) yes
N Co Cl 2 . 115.72(5) yes
N Co Cl . 2 115.72(5) yes
N Co Cl 2 2 102.56(6) yes
Cl Co Cl . 2 113.44(4) yes
C1 N C9 . . 117.4(2) yes
C1 N Co . . 119.27(16) yes
C9 N Co . . 123.23(14) yes
N C1 C2 . . 124.6(2) yes
C3 C2 C1 . . 118.7(2) ?
C2 C3 C4 . . 119.4(2) ?
C6 C5 C4 . . 120.3(2) ?
C9 C4 C3 . . 118.9(2) ?
C9 C4 C5 . . 119.1(2) ?
C3 C4 C5 . . 122.0(2) ?
C8 C7 C6 . . 121.1(2) ?
C5 C6 C7 . . 120.4(2) ?
C7 C8 C9 . . 119.8(2) ?
N C9 C4 . . 121.0(2) yes
N C9 C8 . . 119.64(19) yes
C4 C9 C8 . . 119.3(2) ?

loop_
_geom_bond_atom_site_label_1
_geom_bond_atom_site_label_2
_geom_bond_site_symmetry_2
_geom_bond_distance
_geom_bond_publ_flag
Co N . 2.0697(18) yes
Co N 2 2.0697(18) yes
Co Cl . 2.2445(7) yes
Co Cl 2 2.2445(7) yes
N C1 . 1.329(3) yes
N C9 . 1.388(3) yes
C1 C2 . 1.395(4) yes
C2 C3 . 1.364(4) yes
C3 C4 . 1.407(3) ?
C5 C6 . 1.357(4) ?
C5 C4 . 1.421(3) yes
C4 C9 . 1.411(3) ?
C7 C8 . 1.364(3) yes
C7 C6 . 1.401(4) ?
C8 C9 . 1.412(3) ?
